data_4333022
loop_
_publ_author_name
'Yang, Lei'
'Houser, Robert P.'

_publ_section_title
;
 Copper(I) Coordination Chemistry of (Pyridylmethyl)amide Ligands
;
_journal_issue 23
_journal_name_full 'Inorganic Chemistry'
_journal_page_first 9416
_journal_page_last 9422
_journal_paper_doi 10.1021/ic0612810
_journal_volume 45
_journal_year 2006
_chemical_formula_moiety 'C8 H10 Cl Cu N2 O'
_chemical_formula_sum 'C8 H10 Cl Cu N2 O'
_chemical_formula_weight 249.17
_chemical_name_systematic
; 
 ? 
;
_space_group_IT_number 19
_symmetry_cell_setting orthorhombic
_symmetry_space_group_name_Hall 'P 2ac 2ab'
_symmetry_space_group_name_H-M 'P 21 21 21'
_atom_sites_solution_hydrogens geom
_atom_sites_solution_primary direct
_atom_sites_solution_secondary difmap
_cell_angle_alpha 90.00
_cell_angle_beta 90.00
_cell_angle_gamma 90.00
_cell_formula_units_Z 4
_cell_length_a 4.8153(4)
_cell_length_b 13.7892(11)
_cell_length_c 14.0641(11)
_cell_measurement_reflns_used 5371
_cell_measurement_temperature 113(2)
_cell_measurement_theta_max 28.30
_cell_measurement_theta_min 2.90
_cell_volume 933.84(13)
_computing_cell_refinement 'Bruker SMART'
_computing_data_collection 'Bruker SMART'
_computing_data_reduction 'Bruker SAINT'
_computing_molecular_graphics 'SHELXTL (Sheldrick, 2000)'
_computing_publication_material 'SHELXTL (Sheldrick, 2000)'
_computing_structure_refinement 'SHELXTL (Sheldrick, 2000)'
_computing_structure_solution 'SHELXTL (Sheldrick, 2000)'
_diffrn_ambient_temperature 113(2)
_diffrn_measured_fraction_theta_full 0.975
_diffrn_measured_fraction_theta_max 0.975
_diffrn_measurement_device_type 'CCD area detector'
_diffrn_measurement_method 'phi and omega scans'
_diffrn_radiation_monochromator graphite
_diffrn_radiation_source 'fine-focus sealed tube'
_diffrn_radiation_type MoK\a
_diffrn_radiation_wavelength 0.71073
_diffrn_reflns_av_R_equivalents 0.0201
_diffrn_reflns_av_sigmaI/netI 0.0204
_diffrn_reflns_limit_h_max 6
_diffrn_reflns_limit_h_min -6
_diffrn_reflns_limit_k_max 18
_diffrn_reflns_limit_k_min -18
_diffrn_reflns_limit_l_max 18
_diffrn_reflns_limit_l_min -18
_diffrn_reflns_number 10396
_diffrn_reflns_theta_full 28.30
_diffrn_reflns_theta_max 28.30
_diffrn_reflns_theta_min 2.07
_diffrn_standards_interval_count 0
_diffrn_standards_number 0
_exptl_absorpt_coefficient_mu 2.582
_exptl_absorpt_correction_T_max 0.511
_exptl_absorpt_correction_T_min 0.292
_exptl_absorpt_correction_type multi-scan
_exptl_crystal_colour green
_exptl_crystal_density_diffrn 1.772
_exptl_crystal_density_method 'not measured'
_exptl_crystal_description rod
_exptl_crystal_F_000 504
_exptl_crystal_size_max 0.58
_exptl_crystal_size_mid 0.28
_exptl_crystal_size_min 0.26
_refine_diff_density_max 0.352
_refine_diff_density_min -0.359
_refine_diff_density_rms 0.067
_refine_ls_abs_structure_details 'Flack H D (1983), Acta Cryst. A39, 876-881'
_refine_ls_abs_structure_Flack 0.063(9)
_refine_ls_extinction_method none
_refine_ls_goodness_of_fit_ref 0.972
_refine_ls_hydrogen_treatment constr
_refine_ls_matrix_type full
_refine_ls_number_parameters 119
_refine_ls_number_reflns 2229
_refine_ls_number_restraints 0
_refine_ls_restrained_S_all 0.972
_refine_ls_R_factor_all 0.0180
_refine_ls_R_factor_gt 0.0179
_refine_ls_shift/su_max 0.002
_refine_ls_shift/su_mean 0.000
_refine_ls_structure_factor_coef Fsqd
_refine_ls_weighting_details 'calc w=1/[\s^2^(Fo^2^)+(0.0335P)^2^+0.1628P] where P=(Fo^2^+2Fc^2^)/3'
_refine_ls_weighting_scheme calc
_refine_ls_wR_factor_gt 0.0474
_refine_ls_wR_factor_ref 0.0475
_reflns_number_gt 2219
_reflns_number_total 2229
_reflns_threshold_expression I>2\s(I)
_cod_data_source_file ic0612810sup1.cif
_cod_data_source_block bh4120m_(Complex_1)
_cod_depositor_comments
;
The following automatic conversions were performed:

'_symmetry_cell_setting' value 'Orthorhombic' changed to
'orthorhombic' according to
/home/saulius/struct/CIF-dictionaries/cif_core.dic dictionary named
'cif_core.dic' version 2.4.2 from 2011-04-26.

Automatic conversion script
Id: cif_fix_values 1891 2012-01-12 08:04:46Z andrius 
;
_cod_database_code 4333022

loop_
_symmetry_equiv_pos_as_xyz
'x, y, z'
'-x+1/2, -y, z+1/2'
'-x, y+1/2, -z+1/2'
'x+1/2, -y+1/2, -z'

loop_
_atom_site_label
_atom_site_type_symbol
_atom_site_fract_x
_atom_site_fract_y
_atom_site_fract_z
_atom_site_U_iso_or_equiv
_atom_site_adp_type
_atom_site_occupancy
_atom_site_symmetry_multiplicity
_atom_site_calc_flag
_atom_site_refinement_flags
Cu1 Cu 0.12084(4) 0.789658(13) 0.569047(13) 0.01904(6) Uani 1 1 d .
Cl1 Cl 0.22457(8) 0.64388(3) 0.51133(3) 0.01886(8) Uani 1 1 d .
O1 O 0.2079(2) 0.67708(9) 0.86960(9) 0.0212(2) Uani 1 1 d .
N1 N 0.1951(3) 0.87301(9) 0.68114(9) 0.0150(2) Uani 1 1 d .
N2 N 0.6411(3) 0.71662(9) 0.82397(9) 0.0155(2) Uani 1 1 d .
H2A H 0.8189 0.7188 0.8383 0.019 Uiso 1 1 calc R
C1 C 0.0505(3) 0.95597(11) 0.69076(11) 0.0179(3) Uani 1 1 d .
H1A H -0.0846 0.9716 0.6440 0.021 Uiso 1 1 calc R
C2 C 0.0897(4) 1.01961(11) 0.76581(11) 0.0190(3) Uani 1 1 d .
H2B H -0.0209 1.0764 0.7715 0.023 Uiso 1 1 calc R
C3 C 0.2924(3) 0.99900(12) 0.83198(11) 0.0198(3) Uani 1 1 d .
H3A H 0.3266 1.0421 0.8834 0.024 Uiso 1 1 calc R
C4 C 0.4453(3) 0.91448(11) 0.82239(11) 0.0177(3) Uani 1 1 d .
H4A H 0.5873 0.8994 0.8669 0.021 Uiso 1 1 calc R
C5 C 0.3895(3) 0.85199(11) 0.74729(10) 0.0143(3) Uani 1 1 d .
C6 C 0.5429(3) 0.75756(12) 0.73484(11) 0.0173(3) Uani 1 1 d .
H6A H 0.4183 0.7102 0.7036 0.021 Uiso 1 1 calc R
H6B H 0.7038 0.7683 0.6923 0.021 Uiso 1 1 calc R
C7 C 0.4599(3) 0.67544(11) 0.88434(11) 0.0151(3) Uani 1 1 d .
C8 C 0.5806(3) 0.62787(12) 0.97115(11) 0.0209(3) Uani 1 1 d .
H8A H 0.4979 0.5635 0.9793 0.031 Uiso 1 1 calc R
H8B H 0.5405 0.6677 1.0272 0.031 Uiso 1 1 calc R
H8C H 0.7821 0.6215 0.9635 0.031 Uiso 1 1 calc R

loop_
_atom_site_aniso_label
_atom_site_aniso_U_11
_atom_site_aniso_U_22
_atom_site_aniso_U_33
_atom_site_aniso_U_23
_atom_site_aniso_U_13
_atom_site_aniso_U_12
Cu1 0.02613(11) 0.01737(10) 0.01362(10) -0.00154(7) -0.00001(7) -0.00024(7)
Cl1 0.02316(17) 0.01713(16) 0.01629(17) -0.00145(13) 0.00339(13) -0.00097(12)
O1 0.0128(5) 0.0245(6) 0.0264(6) 0.0009(5) -0.0013(4) -0.0003(4)
N1 0.0169(6) 0.0153(6) 0.0129(6) 0.0008(4) 0.0002(5) -0.0005(5)
N2 0.0109(5) 0.0188(6) 0.0169(6) 0.0012(5) -0.0016(4) 0.0012(5)
C1 0.0210(7) 0.0162(7) 0.0164(7) 0.0021(6) -0.0014(6) 0.0004(5)
C2 0.0254(8) 0.0127(6) 0.0190(7) 0.0007(5) 0.0023(6) 0.0002(6)
C3 0.0271(8) 0.0165(7) 0.0158(7) -0.0015(5) 0.0013(6) -0.0044(6)
C4 0.0198(7) 0.0182(7) 0.0150(7) 0.0006(6) -0.0016(6) -0.0018(6)
C5 0.0139(6) 0.0151(6) 0.0138(6) 0.0020(5) 0.0020(5) -0.0018(6)
C6 0.0186(7) 0.0196(7) 0.0138(7) -0.0003(5) -0.0001(5) 0.0027(6)
C7 0.0149(7) 0.0138(6) 0.0166(7) -0.0023(5) 0.0001(5) 0.0020(5)
C8 0.0200(7) 0.0246(7) 0.0180(7) 0.0028(6) -0.0017(6) 0.0017(6)

loop_
_atom_type_symbol
_atom_type_description
_atom_type_scat_dispersion_real
_atom_type_scat_dispersion_imag
_atom_type_scat_source
C C 0.0033 0.0016 'International Tables Vol C Tables 4.2.6.8 and 6.1.1.4'
H H 0.0000 0.0000 'International Tables Vol C Tables 4.2.6.8 and 6.1.1.4'
N N 0.0061 0.0033 'International Tables Vol C Tables 4.2.6.8 and 6.1.1.4'
O O 0.0106 0.0060 'International Tables Vol C Tables 4.2.6.8 and 6.1.1.4'
Cl Cl 0.1484 0.1585 'International Tables Vol C Tables 4.2.6.8 and 6.1.1.4'
Cu Cu 0.3201 1.2651 'International Tables Vol C Tables 4.2.6.8 and 6.1.1.4'

loop_
_geom_angle_atom_site_label_1
_geom_angle_atom_site_label_2
_geom_angle_atom_site_label_3
_geom_angle
_geom_angle_site_symmetry_3
N1 Cu1 Cl1 140.63(4) .
N1 Cu1 Cl1 107.25(4) 4_466
Cl1 Cu1 Cl1 110.592(14) 4_466
Cu1 Cl1 Cu1 90.309(14) 4_566
C1 N1 C5 118.13(13) .
C1 N1 Cu1 118.62(10) .
C5 N1 Cu1 123.23(10) .
C7 N2 C6 119.83(13) .
C7 N2 H2A 120.1 .
C6 N2 H2A 120.1 .
N1 C1 C2 122.98(14) .
N1 C1 H1A 118.5 .
C2 C1 H1A 118.5 .
C3 C2 C1 118.71(15) .
C3 C2 H2B 120.6 .
C1 C2 H2B 120.6 .
C2 C3 C4 118.96(14) .
C2 C3 H3A 120.5 .
C4 C3 H3A 120.5 .
C3 C4 C5 119.54(14) .
C3 C4 H4A 120.2 .
C5 C4 H4A 120.2 .
N1 C5 C4 121.63(14) .
N1 C5 C6 116.41(13) .
C4 C5 C6 121.95(14) .
N2 C6 C5 113.25(12) .
N2 C6 H6A 108.9 .
C5 C6 H6A 108.9 .
N2 C6 H6B 108.9 .
C5 C6 H6B 108.9 .
H6A C6 H6B 107.7 .
O1 C7 N2 121.75(15) .
O1 C7 C8 121.74(15) .
N2 C7 C8 116.52(13) .
C7 C8 H8A 109.5 .
C7 C8 H8B 109.5 .
H8A C8 H8B 109.5 .
C7 C8 H8C 109.5 .
H8A C8 H8C 109.5 .
H8B C8 H8C 109.5 .

loop_
_geom_bond_atom_site_label_1
_geom_bond_atom_site_label_2
_geom_bond_distance
_geom_bond_site_symmetry_2
Cu1 N1 1.9835(13) .
Cu1 Cl1 2.2246(4) .
Cu1 Cl1 2.3997(4) 4_466
Cl1 Cu1 2.3997(4) 4_566
O1 C7 1.231(2) .
N1 C1 1.346(2) .
N1 C5 1.3510(19) .
N2 C7 1.344(2) .
N2 C6 1.4538(19) .
N2 H2A 0.8800 .
C1 C2 1.386(2) .
C1 H1A 0.9500 .
C2 C3 1.378(2) .
C2 H2B 0.9500 .
C3 C4 1.385(2) .
C3 H3A 0.9500 .
C4 C5 1.389(2) .
C4 H4A 0.9500 .
C5 C6 1.507(2) .
C6 H6A 0.9900 .
C6 H6B 0.9900 .
C7 C8 1.503(2) .
C8 H8A 0.9800 .
C8 H8B 0.9800 .
C8 H8C 0.9800 .

loop_
_geom_hbond_atom_site_label_D
_geom_hbond_atom_site_label_H
_geom_hbond_atom_site_label_A
_geom_hbond_distance_DH
_geom_hbond_distance_HA
_geom_hbond_distance_DA
_geom_hbond_angle_DHA
_geom_hbond_site_symmetry_A
N2 H2A O1 0.88 2.01 2.8559(17) 161.4 1_655

loop_
_geom_torsion_atom_site_label_1
_geom_torsion_atom_site_label_2
_geom_torsion_atom_site_label_3
_geom_torsion_atom_site_label_4
_geom_torsion
_geom_torsion_site_symmetry_1
_geom_torsion_site_symmetry_4
N1 Cu1 Cl1 Cu1 -90.50(6) . 4_566
Cl1 Cu1 Cl1 Cu1 106.29(2) 4_466 4_566
Cl1 Cu1 N1 C1 -171.32(9) . .
Cl1 Cu1 N1 C1 -7.77(12) 4_466 .
Cl1 Cu1 N1 C5 10.50(15) . .
Cl1 Cu1 N1 C5 174.05(11) 4_466 .
C5 N1 C1 C2 -0.9(2) . .
Cu1 N1 C1 C2 -179.15(12) . .
N1 C1 C2 C3 2.3(2) . .
C1 C2 C3 C4 -1.4(2) . .
C2 C3 C4 C5 -0.7(2) . .
C1 N1 C5 C4 -1.4(2) . .
Cu1 N1 C5 C4 176.78(11) . .
C1 N1 C5 C6 178.91(13) . .
Cu1 N1 C5 C6 -2.90(18) . .
C3 C4 C5 N1 2.2(2) . .
C3 C4 C5 C6 -178.11(14) . .
C7 N2 C6 C5 73.74(17) . .
N1 C5 C6 N2 -152.04(13) . .
C4 C5 C6 N2 28.3(2) . .
C6 N2 C7 O1 -5.1(2) . .
C6 N2 C7 C8 175.30(13) . .
